data_4116754
loop_
_publ_author_name
'Aya Tanatani'
'Kentaro Yamaguchi'
'Isao Azumaya'
'Ryuuta Fukutomi'
'Koichi Shudo'
'Hiroyuki Kagechika'

_publ_section_title
;
 N-Methylated Diphenylguanidines: Conformations, Propeller-Type Molecular
 Chirality, and Construction of Water-Soluble Oligomers with Multilayered
 Aromatic Structures
;
_journal_name_full 'Journal of the American Chemical Society'
_journal_page_first 6433
_journal_page_last 6442
_journal_paper_doi 10.1021/ja9806534
_journal_volume 120
_journal_year 1998
_chemical_formula_sum 'C17 H24 I N3 O'
_chemical_formula_weight 413.30
_space_group_IT_number 19
_symmetry_cell_setting orthorhombic
_symmetry_Int_Tables_number 19
_symmetry_space_group_name_Hall 'P 2ac 2ab'
_symmetry_space_group_name_H-M 'P 21 21 21'
_audit_creation_date 'Wed Dec 24 16:15:13 1997'
_audit_creation_method 'from TEXRAY.INF file'
_cell_angle_alpha 90
_cell_angle_beta 90.07(3)
_cell_angle_gamma 90
_cell_formula_units_Z 4
_cell_length_a 12.055(3)
_cell_length_b 14.776(3)
_cell_length_c 10.466(4)
_cell_measurement_reflns_used 20
_cell_measurement_temperature 296.2
_cell_measurement_theta_max 24.5
_cell_measurement_theta_min 22.2
_cell_volume 1864.3(9)
_computing_cell_refinement 'MSC/AFC Diffractometer Control'
_computing_data_collection 'MSC/AFC Diffractometer Control'
_computing_data_reduction teXsan
_computing_publication_material teXsan
_computing_structure_refinement teXsan
_diffrn_ambient_temperature 296.2
_diffrn_measurement_device 'Rigaku AFC5S'
_diffrn_measurement_method \w-2\q
_diffrn_orient_matrix_UB_11 -0.01552
_diffrn_orient_matrix_UB_12 0.05791
_diffrn_orient_matrix_UB_13 0.04617
_diffrn_orient_matrix_UB_21 0.05849
_diffrn_orient_matrix_UB_22 0.03104
_diffrn_orient_matrix_UB_23 -0.05152
_diffrn_orient_matrix_UB_31 -0.05673
_diffrn_orient_matrix_UB_32 0.01620
_diffrn_orient_matrix_UB_33 -0.06591
_diffrn_radiation_detector 'scintillation counter'
_diffrn_radiation_monochromator graphite
_diffrn_radiation_source 'Rigaku sealed tube'
_diffrn_radiation_type 'Cu K\a'
_diffrn_radiation_wavelength 1.5418
_diffrn_reflns_av_R_equivalents 0.090
_diffrn_reflns_av_sigmaI/netI 0.072
_diffrn_reflns_limit_h_max 14
_diffrn_reflns_limit_h_min -14
_diffrn_reflns_limit_k_max 17
_diffrn_reflns_limit_k_min -17
_diffrn_reflns_limit_l_max 12
_diffrn_reflns_limit_l_min -12
_diffrn_reflns_number 3872
_diffrn_reflns_reduction_process 'Lp corrections applied'
_diffrn_reflns_theta_max 67.56
_diffrn_reflns_theta_min 2.99
_diffrn_standards_decay_% -0.55
_diffrn_standards_interval_count 150
_diffrn_standards_number 3
_exptl_absorpt_coefficient_mu 13.529
_exptl_absorpt_correction_T_max 1.530
_exptl_absorpt_correction_T_min 0.858
_exptl_crystal_colour colorless
_exptl_crystal_density_diffrn 1.472
_exptl_crystal_description prismatic
_exptl_crystal_F_000 832.00
_exptl_crystal_size_max 0.400
_exptl_crystal_size_mid 0.300
_exptl_crystal_size_min 0.150
_refine_diff_density_max 3.86
_refine_diff_density_min -1.28
_refine_ls_extinction_method none
_refine_ls_goodness_of_fit_obs 1.950
_refine_ls_hydrogen_treatment noref
_refine_ls_matrix_type full
_refine_ls_number_constraints 0
_refine_ls_number_parameters 199
_refine_ls_number_reflns 3107
_refine_ls_number_restraints 0
_refine_ls_R_factor_obs 0.0651
_refine_ls_shift/esd_max 0.3820
_refine_ls_shift/esd_mean 0.0660
_refine_ls_structure_factor_coef F
_refine_ls_weighting_scheme unit
_refine_ls_wR_factor_obs 0.0751
_reflns_number_observed 3107
_reflns_number_total 1938
_reflns_observed_criterion >3.0sigma(I)
_cod_data_source_file ja9806534_08.cif
_cod_data_source_block Compound_6_(+)-Crystal
_cod_original_cell_volume 1864.3(7)
_cod_original_sg_symbol_H-M 'P 21 21 21 '
_cod_original_formula_sum 'C17 H24 I N3 O '
_cod_database_code 4116754

loop_
_symmetry_equiv_pos_as_xyz
x,y,z
1/2-x,-y,1/2+z
1/2+x,1/2-y,-z
-x,1/2+y,1/2-z

loop_
_atom_site_aniso_label
_atom_site_aniso_U_11
_atom_site_aniso_U_22
_atom_site_aniso_U_33
_atom_site_aniso_U_12
_atom_site_aniso_U_13
_atom_site_aniso_U_23
I(1) 0.0428(3) 0.0422(3) 0.0479(3) 0.0011(3) 0.0046(3) -0.0072(3)
O(1) 0.064(4) 0.054(4) 0.072(5) 0.017(3) -0.010(4) 0.006(4)
N(1) 0.035(4) 0.031(4) 0.047(4) -0.007(3) 0.006(3) 0.005(3)
N(2) 0.021(3) 0.020(3) 0.035(3) 0.002(3) -0.001(3) 0.001(2)
N(3) 0.026(3) 0.043(4) 0.034(3) -0.006(3) 0.006(3) -0.010(3)
C(1) 0.015(3) 0.029(3) 0.032(3) 0.005(3) 0.008(4) 0.000(3)
C(2) 0.056(7) 0.067(7) 0.061(6) 0.002(6) 0.000(6) 0.043(6)
C(3) 0.044(5) 0.039(5) 0.059(7) -0.021(4) 0.003(4) -0.005(5)
C(4) 0.043(4) 0.018(3) 0.044(5) 0.000(4) 0.005(4) 0.002(4)
C(5) 0.031(4) 0.022(3) 0.033(4) 0.000(3) 0.005(3) 0.003(3)
C(6) 0.046(6) 0.031(5) 0.042(5) -0.001(4) -0.022(4) -0.008(4)
C(7) 0.072(7) 0.039(5) 0.034(4) -0.016(4) -0.009(5) -0.004(4)
C(8) 0.069(7) 0.040(5) 0.044(5) -0.013(4) 0.013(4) -0.021(5)
C(9) 0.037(5) 0.033(5) 0.061(5) 0.002(4) 0.006(4) -0.027(4)
C(10) 0.033(4) 0.030(4) 0.040(5) 0.009(3) -0.015(4) -0.002(3)
C(11) 0.057(7) 0.091(9) 0.033(5) -0.021(6) 0.017(5) -0.023(6)
C(12) 0.026(3) 0.030(4) 0.033(4) 0.001(3) -0.004(3) 0.005(3)
C(13) 0.030(4) 0.030(4) 0.051(5) 0.000(3) 0.004(4) -0.013(5)
C(14) 0.025(4) 0.051(5) 0.051(6) -0.005(3) 0.000(4) -0.002(4)
C(15) 0.043(4) 0.058(5) 0.036(5) -0.023(4) -0.010(4) 0.001(5)
C(16) 0.047(5) 0.032(5) 0.082(8) -0.017(4) -0.016(5) -0.021(5)
C(17) 0.037(4) 0.036(4) 0.066(6) 0.008(4) 0.002(4) -0.027(5)

loop_
_atom_site_label
_atom_site_fract_x
_atom_site_fract_y
_atom_site_fract_z
_atom_site_U_iso_or_equiv
_atom_site_thermal_displace_type
_atom_site_calc_flag
_atom_site_occupancy
I(1) -0.19457(5) -0.46471(4) -0.84484(6) 0.0443(1) Uani d 1.00
O(1) -0.7372(6) -0.1532(4) -0.8590(8) 0.063(2) Uani d 1.00
N(1) -0.4487(6) -0.2730(5) -0.8800(7) 0.038(2) Uani d 1.00
N(2) -0.4944(5) -0.3739(4) -0.7208(6) 0.025(1) Uani d 1.00
N(3) -0.5431(6) -0.4026(5) -0.9314(7) 0.034(2) Uani d 1.00
C(1) -0.4956(6) -0.3481(5) -0.8401(9) 0.025(2) Uani d 1.00
C(2) -0.4880(9) -0.2221(8) -0.994(1) 0.061(3) Uani d 1.00
C(3) -0.3547(8) -0.2315(6) -0.8131(10) 0.047(3) Uani d 1.00
C(4) -0.4922(7) -0.4709(6) -0.6847(8) 0.035(2) Uani d 1.00
C(5) -0.5024(7) -0.3107(5) -0.6189(8) 0.028(2) Uani d 1.00
C(6) -0.4402(8) -0.3212(6) -0.5070(9) 0.040(2) Uani d 1.00
C(7) -0.4538(10) -0.2658(7) -0.4020(9) 0.048(3) Uani d 1.00
C(8) -0.5379(9) -0.1989(7) -0.4095(10) 0.051(3) Uani d 1.00
C(9) -0.5944(8) -0.1846(6) -0.5192(10) 0.044(2) Uani d 1.00
C(10) -0.5800(7) -0.2401(6) -0.6235(8) 0.034(2) Uani d 1.00
C(11) -0.4934(9) -0.4187(8) -1.0568(9) 0.060(3) Uani d 1.00
C(12) -0.6483(7) -0.4463(5) -0.9052(8) 0.029(2) Uani d 1.00
C(13) -0.7323(6) -0.3980(5) -0.844(1) 0.037(2) Uani d 1.00
C(14) -0.8352(7) -0.4406(6) -0.8213(9) 0.042(2) Uani d 1.00
C(15) -0.8513(7) -0.5309(8) -0.8654(8) 0.046(2) Uani d 1.00
C(16) -0.7692(9) -0.5767(6) -0.925(1) 0.054(3) Uani d 1.00
C(17) -0.6655(7) -0.5338(7) -0.9466(10) 0.046(2) Uani d 1.00
H(1) -0.4438 -0.1687 -1.0139 0.0899 Uiso calc 1.00
H(2) -0.5629 -0.2076 -1.0018 0.0899 Uiso calc 1.00
H(3) -0.4726 -0.2616 -1.0747 0.0899 Uiso calc 1.00
H(4) -0.2907 -0.2704 -0.8270 0.0603 Uiso calc 1.00
H(5) -0.3646 -0.2176 -0.7313 0.0603 Uiso calc 1.00
H(6) -0.3344 -0.1748 -0.8621 0.0603 Uiso calc 1.00
H(7) -0.5651 -0.5005 -0.7153 0.0394 Uiso calc 1.00
H(8) -0.4961 -0.4791 -0.5938 0.0394 Uiso calc 1.00
H(9) -0.4366 -0.5046 -0.7201 0.0394 Uiso calc 1.00
H(10) -0.3939 -0.3761 -0.4989 0.0733 Uiso calc 1.00
H(11) -0.3956 -0.2765 -0.3294 0.0457 Uiso calc 1.00
H(12) -0.5582 -0.1699 -0.3342 0.1368 Uiso calc 1.00
H(13) -0.6456 -0.1335 -0.5254 0.0712 Uiso calc 1.00
H(14) -0.6168 -0.2281 -0.7046 0.0595 Uiso calc 1.00
H(15) -0.5368 -0.4592 -1.1109 0.1294 Uiso calc 1.00
H(16) -0.4184 -0.4355 -1.0633 0.1294 Uiso calc 1.00
H(17) -0.4966 -0.3595 -1.1118 0.1294 Uiso calc 1.00
H(18) -0.7218 -0.3362 -0.8227 0.0462 Uiso calc 1.00
H(19) -0.8937 -0.4121 -0.7771 0.0617 Uiso calc 1.00
H(20) -0.9325 -0.5725 -0.8420 0.0968 Uiso calc 1.00
H(21) -0.7888 -0.6411 -0.9580 0.1126 Uiso calc 1.00
H(22) -0.6025 -0.5744 -0.9836 0.0755 Uiso calc 1.00

loop_
_atom_type_symbol
_atom_type_oxidation_number
_atom_type_number_in_cell
_atom_type_scat_dispersion_real
_atom_type_scat_dispersion_imag
_atom_type_scat_source
C 0 68 0.018 0.009
;International Tables for Crystallography
(1992, Vol. C, Tables 4.2.6.8 and 6.1.1.1)
;
H 0 96 0.000 0.000
;International Tables for Crystallography
(1992, Vol. C, Table 6.1.1.2)
;
N 0 12 0.031 0.018
;International Tables for Crystallography
(1992, Vol. C, Tables 4.2.6.8 and 6.1.1.1)
;
I 0 4 -0.326 6.836
;International Tables for Crystallography
(1992, Vol. C, Tables 4.2.6.8 and 6.1.1.1)
;
O 0 4 0.049 0.032
;International Tables for Crystallography
(1992, Vol. C, Tables 4.2.6.8 and 6.1.1.1)
;

loop_
_geom_angle_atom_site_label_1
_geom_angle_atom_site_label_2
_geom_angle_atom_site_label_3
_geom_angle
_geom_angle_site_symmetry_1
_geom_angle_site_symmetry_2
_geom_angle_site_symmetry_3
_geom_angle_publ_flag
C(1) N(1) C(2) 123(1) 1_555 1_555 1_555 yes
C(1) N(1) C(3) 122(1) 1_555 1_555 1_555 yes
C(2) N(1) C(3) 114(1) 1_555 1_555 1_555 yes
C(1) N(2) C(4) 121.8(9) 1_555 1_555 1_555 yes
C(1) N(2) C(5) 121.7(9) 1_555 1_555 1_555 yes
C(4) N(2) C(5) 116.4(9) 1_555 1_555 1_555 yes
C(1) N(3) C(11) 123(1) 1_555 1_555 1_555 yes
C(1) N(3) C(12) 119.5(9) 1_555 1_555 1_555 yes
C(11) N(3) C(12) 117(1) 1_555 1_555 1_555 yes
N(1) C(1) N(2) 123(1) 1_555 1_555 1_555 yes
N(1) C(1) N(3) 116(1) 1_555 1_555 1_555 yes
N(2) C(1) N(3) 119.8(10) 1_555 1_555 1_555 yes
N(1) C(2) H(1) 114(1) 1_555 1_555 1_555 no
N(1) C(2) H(2) 119(1) 1_555 1_555 1_555 no
N(1) C(2) H(3) 108(1) 1_555 1_555 1_555 no
H(1) C(2) H(2) 108(1) 1_555 1_555 1_555 no
H(1) C(2) H(3) 100(1) 1_555 1_555 1_555 no
H(2) C(2) H(3) 103(1) 1_555 1_555 1_555 no
N(1) C(3) H(4) 107(1) 1_555 1_555 1_555 no
N(1) C(3) H(5) 116(1) 1_555 1_555 1_555 no
N(1) C(3) H(6) 106(1) 1_555 1_555 1_555 no
H(4) C(3) H(5) 112(1) 1_555 1_555 1_555 no
H(4) C(3) H(6) 102(1) 1_555 1_555 1_555 no
H(5) C(3) H(6) 109(1) 1_555 1_555 1_555 no
N(2) C(4) H(7) 108.3(10) 1_555 1_555 1_555 no
N(2) C(4) H(8) 111(1) 1_555 1_555 1_555 no
N(2) C(4) H(9) 115(1) 1_555 1_555 1_555 no
H(7) C(4) H(8) 102.2(10) 1_555 1_555 1_555 no
H(7) C(4) H(9) 105(1) 1_555 1_555 1_555 no
H(8) C(4) H(9) 111(1) 1_555 1_555 1_555 no
N(2) C(5) C(6) 121.3(10) 1_555 1_555 1_555 yes
N(2) C(5) C(10) 120.6(10) 1_555 1_555 1_555 yes
C(6) C(5) C(10) 117(1) 1_555 1_555 1_555 yes
C(5) C(6) C(7) 122(1) 1_555 1_555 1_555 yes
C(5) C(6) H(10) 117(1) 1_555 1_555 1_555 no
C(7) C(6) H(10) 119(1) 1_555 1_555 1_555 no
C(6) C(7) C(8) 117(1) 1_555 1_555 1_555 yes
C(6) C(7) H(11) 114(1) 1_555 1_555 1_555 no
C(8) C(7) H(11) 128(1) 1_555 1_555 1_555 no
C(7) C(8) C(9) 121(1) 1_555 1_555 1_555 yes
C(7) C(8) H(12) 117(1) 1_555 1_555 1_555 no
C(9) C(8) H(12) 120(1) 1_555 1_555 1_555 no
C(8) C(9) C(10) 121(1) 1_555 1_555 1_555 yes
C(8) C(9) H(13) 119(1) 1_555 1_555 1_555 no
C(10) C(9) H(13) 119(1) 1_555 1_555 1_555 no
C(5) C(10) C(9) 120(1) 1_555 1_555 1_555 yes
C(5) C(10) H(14) 117(1) 1_555 1_555 1_555 no
C(9) C(10) H(14) 121(1) 1_555 1_555 1_555 no
N(3) C(11) H(15) 113(1) 1_555 1_555 1_555 no
N(3) C(11) H(16) 120(1) 1_555 1_555 1_555 no
N(3) C(11) H(17) 110(1) 1_555 1_555 1_555 no
H(15) C(11) H(16) 108(1) 1_555 1_555 1_555 no
H(15) C(11) H(17) 100(1) 1_555 1_555 1_555 no
H(16) C(11) H(17) 102(1) 1_555 1_555 1_555 no
N(3) C(12) C(13) 119.7(10) 1_555 1_555 1_555 yes
N(3) C(12) C(17) 119(1) 1_555 1_555 1_555 yes
C(13) C(12) C(17) 121(1) 1_555 1_555 1_555 yes
C(12) C(13) C(14) 119(1) 1_555 1_555 1_555 yes
C(12) C(13) H(18) 120(1) 1_555 1_555 1_555 no
C(14) C(13) H(18) 120(1) 1_555 1_555 1_555 no
C(13) C(14) C(15) 118(1) 1_555 1_555 1_555 yes
C(13) C(14) H(19) 122(1) 1_555 1_555 1_555 no
C(15) C(14) H(19) 118(1) 1_555 1_555 1_555 no
C(14) C(15) C(16) 121(1) 1_555 1_555 1_555 yes
C(14) C(15) H(20) 122(1) 1_555 1_555 1_555 no
C(16) C(15) H(20) 116(1) 1_555 1_555 1_555 no
C(15) C(16) C(17) 119(1) 1_555 1_555 1_555 yes
C(15) C(16) H(21) 116(1) 1_555 1_555 1_555 no
C(17) C(16) H(21) 123(1) 1_555 1_555 1_555 no
C(12) C(17) C(16) 119(1) 1_555 1_555 1_555 yes
C(12) C(17) H(22) 123(1) 1_555 1_555 1_555 no
C(16) C(17) H(22) 116(1) 1_555 1_555 1_555 no

loop_
_geom_bond_atom_site_label_1
_geom_bond_atom_site_label_2
_geom_bond_distance
_geom_bond_site_symmetry_1
_geom_bond_site_symmetry_2
_geom_bond_publ_flag
N(1) C(1) 1.31(1) 1_555 1_555 yes
N(1) C(2) 1.49(2) 1_555 1_555 yes
N(1) C(3) 1.47(2) 1_555 1_555 yes
N(2) C(1) 1.30(2) 1_555 1_555 yes
N(2) C(4) 1.48(1) 1_555 1_555 yes
N(2) C(5) 1.42(1) 1_555 1_555 yes
N(3) C(1) 1.37(1) 1_555 1_555 yes
N(3) C(11) 1.46(2) 1_555 1_555 yes
N(3) C(12) 1.45(1) 1_555 1_555 yes
C(5) C(6) 1.40(2) 1_555 1_555 yes
C(5) C(10) 1.40(1) 1_555 1_555 yes
C(6) C(7) 1.38(2) 1_555 1_555 yes
C(7) C(8) 1.42(2) 1_555 1_555 yes
C(8) C(9) 1.35(2) 1_555 1_555 yes
C(9) C(10) 1.38(2) 1_555 1_555 yes
C(12) C(13) 1.40(2) 1_555 1_555 yes
C(12) C(17) 1.38(2) 1_555 1_555 yes
C(13) C(14) 1.41(2) 1_555 1_555 yes
C(14) C(15) 1.43(2) 1_555 1_555 yes
C(15) C(16) 1.35(2) 1_555 1_555 yes
C(16) C(17) 1.42(2) 1_555 1_555 yes
